data_7043793
loop_
_publ_author_name
'Hamaguchi, Tomohiko'
'Nagata, Tomoko'
'Hayami, Shinya'
'Kawata, Satoshi'
'Ando, Isao'

_publ_section_title
;
 pH-Dependent structural diversity of a 2-pyridinemethanol Cu complex and
 its relatively strong magnetic exchange coupling via hydrogen bonding.
;
_journal_name_full 'Dalton transactions (Cambridge, England : 2003)'
_journal_paper_doi 10.1039/c7dt00718c
_journal_year 2017
_chemical_formula_sum 'C12 H13 Cu F6 N2 O2 P'
_chemical_formula_weight 425.75
_space_group_crystal_system orthorhombic
_space_group_IT_number 60
_space_group_name_Hall '-P 2n 2ab'
_space_group_name_H-M_alt 'P b c n'
_symmetry_space_group_name_Hall '-P 2n 2ab'
_symmetry_space_group_name_H-M 'P b c n'
_atom_sites_solution_hydrogens mixed
_atom_sites_solution_primary direct
_atom_sites_solution_secondary difmap
_audit_creation_method SHELXL-2014/7
_audit_update_record
;
2017-02-16 deposited with the CCDC.
2017-03-28 downloaded from the CCDC.
;
_cell_angle_alpha 90
_cell_angle_beta 90
_cell_angle_gamma 90
_cell_formula_units_Z 4
_cell_length_a 8.7671(2)
_cell_length_b 19.4257(4)
_cell_length_c 8.7330(2)
_cell_measurement_reflns_used 10794
_cell_measurement_temperature 200(2)
_cell_measurement_theta_max 27.46
_cell_measurement_theta_min 3.13
_cell_volume 1487.29(6)
_computing_cell_refinement '<i>RAPID-AUTO</i> (Rigaku, 2002)'
_computing_data_collection '<i>RAPID-AUTO</i> (Rigaku, 2002)'
_computing_data_reduction '<i>RAPID-AUTO</i> (Rigaku, 2002)'
_computing_molecular_graphics
;
Yadokari-XG (Wakita, Nemoto et al., 2009) and ORTEP-3
 for Windows (Farrugia ,1997))
;
_computing_publication_material
;
Yadokari-XG (Wakita, Nemoto et al., 2009) and publCIF
(Westrip, 2010)
;
_computing_structure_refinement 'SHELXL-2014/7 (Sheldrick, 2014)'
_computing_structure_solution 'SHELXT-2014/7 (Sheldrick, 2014)'
_diffrn_ambient_temperature 200(2)
_diffrn_measured_fraction_theta_full 0.999
_diffrn_measured_fraction_theta_max 0.998
_diffrn_measurement_device_type 'Rigaku R-AXIS RAPID'
_diffrn_measurement_method \w
_diffrn_radiation_type MoK\a
_diffrn_radiation_wavelength 0.71075
_diffrn_reflns_av_R_equivalents 0.0231
_diffrn_reflns_av_unetI/netI 0.0138
_diffrn_reflns_Laue_measured_fraction_full 0.999
_diffrn_reflns_Laue_measured_fraction_max 0.998
_diffrn_reflns_limit_h_max 11
_diffrn_reflns_limit_h_min -11
_diffrn_reflns_limit_k_max 25
_diffrn_reflns_limit_k_min -25
_diffrn_reflns_limit_l_max 10
_diffrn_reflns_limit_l_min -11
_diffrn_reflns_number 13444
_diffrn_reflns_point_group_measured_fraction_full 0.999
_diffrn_reflns_point_group_measured_fraction_max 0.998
_diffrn_reflns_theta_full 25.242
_diffrn_reflns_theta_max 27.461
_diffrn_reflns_theta_min 3.137
_exptl_absorpt_coefficient_mu 1.654
_exptl_absorpt_correction_T_max 1.0000
_exptl_absorpt_correction_T_min 0.7782
_exptl_absorpt_correction_type multi-scan
_exptl_absorpt_process_details '(ABSCOR; Higashi, 1995)'
_exptl_crystal_colour purple
_exptl_crystal_density_diffrn 1.901
_exptl_crystal_description pillar
_exptl_crystal_F_000 852
_exptl_crystal_preparation ', Magnetic properties'
_exptl_crystal_recrystallization_method 'Re-crystallisation from solvent: water and acetonitrile'
_exptl_crystal_size_max 0.440
_exptl_crystal_size_mid 0.210
_exptl_crystal_size_min 0.190
_refine_diff_density_max 0.476
_refine_diff_density_min -0.455
_refine_diff_density_rms 0.098
_refine_ls_extinction_method none
_refine_ls_goodness_of_fit_ref 1.112
_refine_ls_hydrogen_treatment mixed
_refine_ls_matrix_type full
_refine_ls_number_parameters 112
_refine_ls_number_reflns 1699
_refine_ls_number_restraints 0
_refine_ls_restrained_S_all 1.112
_refine_ls_R_factor_all 0.0305
_refine_ls_R_factor_gt 0.0279
_refine_ls_shift/su_max 0.000
_refine_ls_shift/su_mean 0.000
_refine_ls_structure_factor_coef Fsqd
_refine_ls_weighting_details 'w=1/[\s^2^(Fo^2^)+(0.0480P)^2^+0.3357P] where P=(Fo^2^+2Fc^2^)/3'
_refine_ls_weighting_scheme calc
_refine_ls_wR_factor_gt 0.0747
_refine_ls_wR_factor_ref 0.0769
_reflns_Friedel_coverage 0.000
_reflns_number_gt 1527
_reflns_number_total 1699
_reflns_threshold_expression 'I > 2\s(I)'
_cod_data_source_file c7dt00718c2.cif
_cod_data_source_block Cu200k_a
_cod_database_code 7043793
_shelx_shelxl_version_number 2014/7
_shelx_space_group_comment
;
The symmetry employed for this shelxl refinement is uniquely defined
by the following loop, which should always be used as a source of
symmetry information in preference to the above space-group names.
They are only intended as comments.
;
_shelx_estimated_absorpt_t_min 0.530
_shelx_estimated_absorpt_t_max 0.744

loop_
_space_group_symop_operation_xyz
'x, y, z'
'-x+1/2, -y+1/2, z+1/2'
'x+1/2, -y+1/2, -z'
'-x, y, -z+1/2'
'-x, -y, -z'
'x-1/2, y-1/2, -z-1/2'
'-x-1/2, y-1/2, z'
'x, -y, z-1/2'

loop_
_atom_site_label
_atom_site_type_symbol
_atom_site_fract_x
_atom_site_fract_y
_atom_site_fract_z
_atom_site_U_iso_or_equiv
_atom_site_adp_type
_atom_site_occupancy
_atom_site_site_symmetry_order
_atom_site_calc_flag
_atom_site_refinement_flags_posn
_atom_site_refinement_flags_adp
_atom_site_refinement_flags_occupancy
Cu1 Cu 0.5000 0.5000 0.5000 0.02150(12) Uani 1 2 d S . P
O1 O 0.51840(12) 0.58440(5) 0.61327(12) 0.0263(2) Uani 1 1 d . . .
H1 H 0.5000 0.5801(15) 0.7500 0.040 Uiso 1 2 d S U P
N1 N 0.35347(13) 0.55290(6) 0.37784(13) 0.0234(2) Uani 1 1 d . . .
C1 C 0.45179(19) 0.64255(7) 0.54160(18) 0.0279(3) Uani 1 1 d . . .
H2 H 0.5331 0.6742 0.5068 0.033 Uiso 1 1 calc R U .
H3 H 0.3872 0.6675 0.6163 0.033 Uiso 1 1 calc R U .
C2 C 0.35612(16) 0.62083(7) 0.40644(15) 0.0245(3) Uani 1 1 d . . .
C3 C 0.27450(18) 0.66698(8) 0.31613(17) 0.0313(3) Uani 1 1 d . . .
H4 H 0.2772 0.7149 0.3374 0.038 Uiso 1 1 calc R U .
C4 C 0.18954(19) 0.64197(9) 0.1952(2) 0.0352(4) Uani 1 1 d . . .
H5 H 0.1359 0.6728 0.1301 0.042 Uiso 1 1 calc R U .
C5 C 0.18312(18) 0.57121(9) 0.16933(17) 0.0337(3) Uani 1 1 d . . .
H6 H 0.1230 0.5531 0.0883 0.040 Uiso 1 1 calc R U .
C6 C 0.26531(18) 0.52811(8) 0.26302(15) 0.0282(3) Uani 1 1 d . . .
H7 H 0.2602 0.4798 0.2469 0.034 Uiso 1 1 calc R U .
P1 P 0.0000 0.34995(3) 0.2500 0.02652(15) Uani 1 2 d S T P
F1 F -0.04691(15) 0.40817(5) 0.37112(12) 0.0473(3) Uani 1 1 d . . .
F2 F 0.16995(11) 0.34981(6) 0.31673(13) 0.0448(3) Uani 1 1 d . . .
F3 F 0.04638(14) 0.29172(5) 0.12911(12) 0.0445(3) Uani 1 1 d . . .

loop_
_atom_site_aniso_label
_atom_site_aniso_U_11
_atom_site_aniso_U_22
_atom_site_aniso_U_33
_atom_site_aniso_U_23
_atom_site_aniso_U_13
_atom_site_aniso_U_12
Cu1 0.02544(18) 0.02198(17) 0.01709(17) -0.00043(8) -0.00319(8) 0.00014(8)
O1 0.0361(6) 0.0239(5) 0.0190(5) -0.0004(4) -0.0058(4) 0.0003(4)
N1 0.0242(5) 0.0266(5) 0.0195(5) 0.0006(4) -0.0001(4) 0.0004(4)
C1 0.0369(8) 0.0234(6) 0.0233(7) 0.0024(6) -0.0035(7) -0.0023(6)
C2 0.0261(6) 0.0273(6) 0.0200(6) 0.0028(5) 0.0036(5) -0.0011(5)
C3 0.0355(8) 0.0296(7) 0.0287(8) 0.0070(6) 0.0007(6) 0.0015(6)
C4 0.0336(8) 0.0418(8) 0.0301(8) 0.0100(6) -0.0042(7) 0.0056(7)
C5 0.0285(7) 0.0466(9) 0.0260(7) -0.0003(6) -0.0060(6) 0.0027(7)
C6 0.0256(7) 0.0339(8) 0.0250(7) -0.0034(5) -0.0029(5) 0.0001(6)
P1 0.0289(3) 0.0252(3) 0.0255(3) 0.000 -0.00551(18) 0.000
F1 0.0623(7) 0.0403(6) 0.0393(6) -0.0122(4) -0.0082(5) 0.0134(5)
F2 0.0324(5) 0.0539(6) 0.0480(7) -0.0002(5) -0.0139(5) -0.0010(4)
F3 0.0548(6) 0.0398(5) 0.0387(6) -0.0120(4) 0.0006(5) 0.0033(5)

loop_
_atom_type_symbol
_atom_type_description
_atom_type_scat_dispersion_real
_atom_type_scat_dispersion_imag
_atom_type_scat_source
Cu Cu 0.3201 1.2651 'International Tables Vol C Tables 4.2.6.8 and 6.1.1.4'
C C 0.0033 0.0016 'International Tables Vol C Tables 4.2.6.8 and 6.1.1.4'
N N 0.0061 0.0033 'International Tables Vol C Tables 4.2.6.8 and 6.1.1.4'
O O 0.0106 0.0060 'International Tables Vol C Tables 4.2.6.8 and 6.1.1.4'
H H 0.0000 0.0000 'International Tables Vol C Tables 4.2.6.8 and 6.1.1.4'
P P 0.1023 0.0942 'International Tables Vol C Tables 4.2.6.8 and 6.1.1.4'
F F 0.0171 0.0103 'International Tables Vol C Tables 4.2.6.8 and 6.1.1.4'

loop_
_geom_angle_atom_site_label_1
_geom_angle_atom_site_label_2
_geom_angle_atom_site_label_3
_geom_angle
_geom_angle_site_symmetry_1
_geom_angle_site_symmetry_3
Cu1 Cu1 O1 0(10) 5_666 5_666
Cu1 Cu1 O1 0(10) 5_666 .
O1 Cu1 O1 180.00(3) 5_666 .
Cu1 Cu1 N1 0(10) 5_666 5_666
O1 Cu1 N1 83.56(5) 5_666 5_666
O1 Cu1 N1 96.44(5) . 5_666
Cu1 Cu1 N1 0(10) 5_666 .
O1 Cu1 N1 96.44(5) 5_666 .
O1 Cu1 N1 83.56(5) . .
N1 Cu1 N1 180.0 5_666 .
C1 O1 Cu1 114.72(9) . 5_666
C1 O1 Cu1 114.72(9) . .
Cu1 O1 Cu1 0.0 5_666 .
C1 O1 H1 115.9(12) . .
Cu1 O1 H1 116.0(14) 5_666 .
Cu1 O1 H1 116.0(14) . .
C2 N1 C6 119.78(12) . .
C2 N1 Cu1 113.73(9) . 5_666
C6 N1 Cu1 126.18(10) . 5_666
C2 N1 Cu1 113.73(9) . .
C6 N1 Cu1 126.18(10) . .
Cu1 N1 Cu1 0.0 5_666 .
O1 C1 C2 110.59(11) . .
O1 C1 H2 109.5 . .
C2 C1 H2 109.5 . .
O1 C1 H3 109.5 . .
C2 C1 H3 109.5 . .
H2 C1 H3 108.1 . .
N1 C2 C3 121.23(13) . .
N1 C2 C1 115.47(12) . .
C3 C2 C1 123.30(13) . .
C4 C3 C2 118.95(14) . .
C4 C3 H4 120.5 . .
C2 C3 H4 120.5 . .
C3 C4 C5 119.51(14) . .
C3 C4 H5 120.2 . .
C5 C4 H5 120.2 . .
C6 C5 C4 118.88(14) . .
C6 C5 H6 120.6 . .
C4 C5 H6 120.6 . .
N1 C6 C5 121.55(15) . .
N1 C6 H7 119.2 . .
C5 C6 H7 119.2 . .
F2 P1 F3 90.14(6) 4 4
F2 P1 F2 179.80(9) 4 .
F3 P1 F2 89.72(6) 4 .
F2 P1 F3 89.72(6) 4 .
F3 P1 F3 90.00(8) 4 .
F2 P1 F3 90.14(6) . .
F2 P1 F1 90.15(6) 4 .
F3 P1 F1 89.90(6) 4 .
F2 P1 F1 89.99(6) . .
F3 P1 F1 179.84(7) . .
F2 P1 F1 89.99(6) 4 4
F3 P1 F1 179.84(7) 4 4
F2 P1 F1 90.15(6) . 4
F3 P1 F1 89.90(6) . 4
F1 P1 F1 90.20(9) . 4

loop_
_geom_bond_atom_site_label_1
_geom_bond_atom_site_label_2
_geom_bond_distance
_geom_bond_site_symmetry_2
Cu1 Cu1 0.0000 5_666
Cu1 O1 1.9216(10) 5_666
Cu1 O1 1.9216(10) .
Cu1 N1 1.9607(11) 5_666
Cu1 N1 1.9607(11) .
O1 C1 1.4173(17) .
O1 Cu1 1.9216(10) 5_666
O1 H1 1.208(2) .
N1 C2 1.3432(18) .
N1 C6 1.3545(18) .
N1 Cu1 1.9607(11) 5_666
C1 C2 1.508(2) .
C1 H2 0.9900 .
C1 H3 0.9900 .
C2 C3 1.392(2) .
C3 C4 1.381(2) .
C3 H4 0.9500 .
C4 C5 1.394(2) .
C4 H5 0.9500 .
C5 C6 1.375(2) .
C5 H6 0.9500 .
C6 H7 0.9500 .
P1 F2 1.5998(10) 4
P1 F3 1.5999(10) 4
P1 F2 1.5999(10) .
P1 F3 1.5999(10) .
P1 F1 1.6022(10) .
P1 F1 1.6022(10) 4

loop_
_geom_hbond_atom_site_label_D
_geom_hbond_atom_site_label_H
_geom_hbond_atom_site_label_A
_geom_hbond_distance_DH
_geom_hbond_distance_HA
_geom_hbond_distance_DA
_geom_hbond_angle_DHA
_geom_hbond_site_symmetry_A
C1 H2 F3 0.99 2.57 3.3625(17) 136.5 6_666
C1 H3 F2 0.99 2.61 3.450(2) 142.8 8_566
C5 H6 F1 0.95 2.53 3.3181(19) 140.9 8_565
C6 H7 O1 0.95 2.61 3.0888(19) 111.5 5_666
C6 H7 F1 0.95 2.55 3.2353(19) 129.4 4
C1 H2 F3 0.99 2.57 3.3625(17) 136.5 6_666

loop_
_geom_torsion_atom_site_label_1
_geom_torsion_atom_site_label_2
_geom_torsion_atom_site_label_3
_geom_torsion_atom_site_label_4
_geom_torsion
_geom_torsion_site_symmetry_1
Cu1 O1 C1 C2 10.78(15) 5_666
Cu1 O1 C1 C2 10.78(15) .
C6 N1 C2 C3 -2.6(2) .
Cu1 N1 C2 C3 171.38(11) 5_666
Cu1 N1 C2 C3 171.38(11) .
C6 N1 C2 C1 177.06(13) .
Cu1 N1 C2 C1 -8.91(15) 5_666
Cu1 N1 C2 C1 -8.91(15) .
O1 C1 C2 N1 -1.04(18) .
O1 C1 C2 C3 178.66(13) .
N1 C2 C3 C4 0.0(2) .
C1 C2 C3 C4 -179.68(15) .
C2 C3 C4 C5 2.2(2) .
C3 C4 C5 C6 -1.7(2) .
C2 N1 C6 C5 3.1(2) .
Cu1 N1 C6 C5 -170.11(11) 5_666
Cu1 N1 C6 C5 -170.11(11) .
C4 C5 C6 N1 -0.9(2) .
